data_2214306
loop_
_publ_author_name
'P. S. Patil'
'Mohd Mustaqim Rosli'
'Hoong-Kun Fun'
'Ibrahim Abdul Razak'
'S. M. Dharmaprakash'

_publ_section_title
;
 1-(4-Bromophenyl)-3-(2-chloro-6-fluorophenyl)prop-2-en-1-one
;
_journal_coeditor_code LH2409
_journal_issue 7
_journal_name_full 'Acta Crystallographica Section E'
_journal_page_first o3238
_journal_page_last o3238
_journal_paper_doi 10.1107/S1600536807027365
_journal_volume 63
_journal_year 2007
_chemical_formula_iupac 'C15 H9 Br Cl F O'
_chemical_formula_moiety 'C15 H9 Br Cl F O'
_chemical_formula_sum 'C15 H9 Br Cl F O'
_chemical_formula_weight 339.58
_chemical_name_systematic
;
1-(4-bromophenyl)-3-(2-chloro-6-fluorophenyl)prop-2-en-1-one
;
_space_group_IT_number 33
_symmetry_cell_setting orthorhombic
_symmetry_space_group_name_Hall 'P 2c -2n'
_symmetry_space_group_name_H-M 'P n a 21'
_atom_sites_solution_hydrogens geom
_atom_sites_solution_primary direct
_atom_sites_solution_secondary difmap
_audit_creation_method SHELXL97
_cell_angle_alpha 90.00
_cell_angle_beta 90.00
_cell_angle_gamma 90.00
_cell_formula_units_Z 4
_cell_length_a 27.8814(4)
_cell_length_b 3.93000(10)
_cell_length_c 11.9065(2)
_cell_measurement_reflns_used 8121
_cell_measurement_temperature 100.00(10)
_cell_measurement_theta_max 37.5
_cell_measurement_theta_min 2.25
_cell_volume 1304.64(4)
_computing_cell_refinement 'SAINT (Bruker, 2005)'
_computing_data_collection 'APEX2 (Bruker, 2005)'
_computing_data_reduction SAINT
_computing_molecular_graphics SHELXTL
_computing_publication_material
;
SHELXTL, PARST (Nardelli, 1995) and PLATON (Spek, 2003)
;
_computing_structure_refinement SHELXTL
_computing_structure_solution 'SHELXTL (Sheldrick, 1998)'
_diffrn_ambient_temperature 100.00(10)
_diffrn_detector_area_resol_mean 8.33
_diffrn_measured_fraction_theta_full 0.996
_diffrn_measured_fraction_theta_max 0.996
_diffrn_measurement_device_type 'Bruker SMART APEXII CCD area-detector'
_diffrn_measurement_method \w
_diffrn_radiation_monochromator graphite
_diffrn_radiation_source 'fine-focus sealed tube'
_diffrn_radiation_type MoK\a
_diffrn_radiation_wavelength 0.71073
_diffrn_reflns_av_R_equivalents 0.0467
_diffrn_reflns_av_sigmaI/netI 0.0564
_diffrn_reflns_limit_h_max 46
_diffrn_reflns_limit_h_min -47
_diffrn_reflns_limit_k_max 6
_diffrn_reflns_limit_k_min -6
_diffrn_reflns_limit_l_max 19
_diffrn_reflns_limit_l_min -20
_diffrn_reflns_number 31202
_diffrn_reflns_theta_full 37.50
_diffrn_reflns_theta_max 37.50
_diffrn_reflns_theta_min 1.46
_diffrn_standards_number 0
_exptl_absorpt_coefficient_mu 3.354
_exptl_absorpt_correction_T_max 0.5074
_exptl_absorpt_correction_T_min 0.3378
_exptl_absorpt_correction_type multi-scan
_exptl_absorpt_process_details '(SADABS; Bruker, 2005)'
_exptl_crystal_colour colourless
_exptl_crystal_density_diffrn 1.729
_exptl_crystal_density_method 'not measured'
_exptl_crystal_description block
_exptl_crystal_F_000 672
_exptl_crystal_size_max 0.59
_exptl_crystal_size_mid 0.35
_exptl_crystal_size_min 0.23
_refine_diff_density_max 0.694
_refine_diff_density_min -0.302
_refine_ls_abs_structure_details 'Flack (1983), with 3224 Friedel pairs'
_refine_ls_abs_structure_Flack 0.057(6)
_refine_ls_extinction_method none
_refine_ls_goodness_of_fit_ref 1.050
_refine_ls_hydrogen_treatment constr
_refine_ls_matrix_type full
_refine_ls_number_parameters 172
_refine_ls_number_reflns 6780
_refine_ls_number_restraints 1
_refine_ls_restrained_S_all 1.050
_refine_ls_R_factor_all 0.0487
_refine_ls_R_factor_gt 0.0315
_refine_ls_shift/su_max 0.000
_refine_ls_shift/su_mean 0.000
_refine_ls_structure_factor_coef Fsqd
_refine_ls_weighting_details 'calc w = 1/[\s^2^(Fo^2^)+(0.0227P)^2^+0.4581P] where P=(Fo^2^+2Fc^2^)/3'
_refine_ls_weighting_scheme calc
_refine_ls_wR_factor_gt 0.0639
_refine_ls_wR_factor_ref 0.0811
_reflns_number_gt 5407
_reflns_number_total 6780
_reflns_threshold_expression I>2\s(I)
_cod_data_source_file lh2409.cif
_cod_data_source_block I
_cod_database_code 2214306
_cod_database_fobs_code 2214306

loop_
_symmetry_equiv_pos_as_xyz
'x, y, z'
'-x, -y, z+1/2'
'x+1/2, -y+1/2, z'
'-x+1/2, y+1/2, z+1/2'

loop_
_atom_site_type_symbol
_atom_site_label
_atom_site_fract_x
_atom_site_fract_y
_atom_site_fract_z
_atom_site_U_iso_or_equiv
_atom_site_adp_type
_atom_site_calc_flag
_atom_site_refinement_flags
_atom_site_occupancy
Br Br1 0.338269(6) 1.70184(5) 0.72708(2) 0.02248(5) Uani d . 1
Cl Cl1 0.684369(18) 0.41618(14) 0.93374(4) 0.02392(10) Uani d . 1
F F1 0.62050(5) 0.9222(4) 0.57020(10) 0.0244(3) Uani d . 1
O O1 0.54265(6) 1.0720(5) 0.95820(13) 0.0264(3) Uani d . 1
C C1 0.47189(7) 1.2413(5) 0.70906(16) 0.0180(4) Uani d . 1
H H1A 0.4909 1.1394 0.6544 0.022 Uiso calc R 1
C C2 0.42735(7) 1.3755(5) 0.67974(18) 0.0197(3) Uani d . 1
H H2A 0.4163 1.3642 0.6061 0.024 Uiso calc R 1
C C3 0.39995(7) 1.5256(5) 0.76281(17) 0.0178(3) Uani d . 1
C C4 0.41570(7) 1.5506(5) 0.87334(17) 0.0196(4) Uani d . 1
H H4A 0.3968 1.6558 0.9275 0.024 Uiso calc R 1
C C5 0.45975(7) 1.4168(5) 0.90101(17) 0.0190(3) Uani d . 1
H H5A 0.4707 1.4320 0.9746 0.023 Uiso calc R 1
C C6 0.48825(7) 1.2585(5) 0.82009(16) 0.0160(3) Uani d . 1
C C7 0.53423(7) 1.1020(5) 0.85802(16) 0.0174(3) Uani d . 1
C C8 0.56942(7) 0.9878(5) 0.77217(17) 0.0188(3) Uani d . 1
H H8A 0.5645 1.0334 0.6964 0.023 Uiso calc R 1
C C9 0.60856(7) 0.8172(5) 0.80645(16) 0.0168(3) Uani d . 1
H H9A 0.6100 0.7720 0.8830 0.020 Uiso calc R 1
C C10 0.64912(6) 0.6927(5) 0.74095(18) 0.0167(3) Uani d . 1
C C11 0.68697(7) 0.5114(5) 0.79113(17) 0.0190(3) Uani d . 1
C C12 0.72672(6) 0.3974(5) 0.7325(2) 0.0236(3) Uani d . 1
H H12A 0.7509 0.2791 0.7694 0.028 Uiso calc R 1
C C13 0.73008(8) 0.4611(6) 0.6183(2) 0.0259(4) Uani d . 1
H H13A 0.7567 0.3860 0.5784 0.031 Uiso calc R 1
C C14 0.69366(8) 0.6376(6) 0.56320(19) 0.0238(4) Uani d . 1
H H14A 0.6954 0.6803 0.4865 0.029 Uiso calc R 1
C C15 0.65495(7) 0.7471(5) 0.62546(19) 0.0198(4) Uani d . 1

loop_
_atom_site_aniso_label
_atom_site_aniso_U_11
_atom_site_aniso_U_22
_atom_site_aniso_U_33
_atom_site_aniso_U_12
_atom_site_aniso_U_13
_atom_site_aniso_U_23
Br1 0.01427(7) 0.02028(8) 0.03290(9) 0.00260(6) -0.00130(9) -0.00051(11)
Cl1 0.0223(2) 0.0247(2) 0.0248(2) 0.00264(17) -0.00752(18) 0.00313(18)
F1 0.0225(6) 0.0322(7) 0.0186(5) 0.0032(5) -0.0009(4) 0.0036(5)
O1 0.0253(7) 0.0362(9) 0.0177(7) 0.0073(7) -0.0018(5) 0.0010(6)
C1 0.0159(7) 0.0196(9) 0.0186(10) 0.0026(5) 0.0006(6) -0.0008(6)
C2 0.0165(8) 0.0233(10) 0.0194(8) 0.0013(6) -0.0011(6) -0.0007(7)
C3 0.0141(7) 0.0163(8) 0.0230(8) -0.0004(6) 0.0002(6) 0.0014(6)
C4 0.0184(8) 0.0197(9) 0.0206(9) 0.0012(6) 0.0044(6) -0.0028(7)
C5 0.0191(8) 0.0205(9) 0.0173(8) 0.0003(7) 0.0008(6) -0.0020(6)
C6 0.0152(7) 0.0160(9) 0.0167(8) 0.0003(6) 0.0014(6) 0.0002(6)
C7 0.0158(7) 0.0188(9) 0.0175(8) 0.0009(6) -0.0014(6) 0.0003(6)
C8 0.0166(8) 0.0222(9) 0.0175(8) 0.0025(6) -0.0002(6) 0.0013(6)
C9 0.0155(8) 0.0169(8) 0.0181(8) 0.0005(6) 0.0000(6) 0.0007(6)
C10 0.0126(6) 0.0164(7) 0.0212(10) -0.0017(5) -0.0015(6) -0.0002(6)
C11 0.0159(8) 0.0160(8) 0.0252(9) -0.0013(6) -0.0025(6) -0.0004(6)
C12 0.0139(7) 0.0184(7) 0.0384(10) 0.0005(5) -0.0014(9) -0.0013(10)
C13 0.0170(8) 0.0227(10) 0.0380(11) -0.0037(7) 0.0069(8) -0.0069(8)
C14 0.0230(9) 0.0231(11) 0.0252(10) -0.0023(7) 0.0059(8) -0.0040(7)
C15 0.0176(8) 0.0189(10) 0.0229(9) -0.0012(6) 0.0001(6) -0.0007(6)

loop_
_atom_type_symbol
_atom_type_description
_atom_type_scat_dispersion_real
_atom_type_scat_dispersion_imag
_atom_type_scat_source
C C 0.0033 0.0016 'International Tables Vol C Tables 4.2.6.8 and 6.1.1.4'
H H 0.0000 0.0000 'International Tables Vol C Tables 4.2.6.8 and 6.1.1.4'
O O 0.0106 0.0060 'International Tables Vol C Tables 4.2.6.8 and 6.1.1.4'
F F 0.0171 0.0103 'International Tables Vol C Tables 4.2.6.8 and 6.1.1.4'
Cl Cl 0.1484 0.1585 'International Tables Vol C Tables 4.2.6.8 and 6.1.1.4'
Br Br -0.2901 2.4595 'International Tables Vol C Tables 4.2.6.8 and 6.1.1.4'

loop_
_geom_angle_atom_site_label_1
_geom_angle_atom_site_label_2
_geom_angle_atom_site_label_3
_geom_angle
C2 C1 C6 120.57(18)
C2 C1 H1A 119.7
C6 C1 H1A 119.7
C3 C2 C1 118.35(19)
C3 C2 H2A 120.8
C1 C2 H2A 120.8
C2 C3 C4 122.19(18)
C2 C3 Br1 119.68(15)
C4 C3 Br1 118.12(15)
C5 C4 C3 118.77(18)
C5 C4 H4A 120.6
C3 C4 H4A 120.6
C4 C5 C6 120.89(18)
C4 C5 H5A 119.6
C6 C5 H5A 119.6
C5 C6 C1 119.21(18)
C5 C6 C7 117.66(17)
C1 C6 C7 123.08(17)
O1 C7 C8 121.04(18)
O1 C7 C6 120.04(18)
C8 C7 C6 118.92(16)
C9 C8 C7 118.54(18)
C9 C8 H8A 120.7
C7 C8 H8A 120.7
C8 C9 C10 129.38(19)
C8 C9 H9A 115.3
C10 C9 H9A 115.3
C15 C10 C11 114.03(18)
C15 C10 C9 124.31(18)
C11 C10 C9 121.64(19)
C12 C11 C10 123.4(2)
C12 C11 Cl1 117.14(17)
C10 C11 Cl1 119.48(16)
C11 C12 C13 119.4(2)
C11 C12 H12A 120.3
C13 C12 H12A 120.3
C12 C13 C14 120.18(19)
C12 C13 H13A 119.9
C14 C13 H13A 119.9
C15 C14 C13 118.2(2)
C15 C14 H14A 120.9
C13 C14 H14A 120.9
F1 C15 C14 117.0(2)
F1 C15 C10 118.21(18)
C14 C15 C10 124.8(2)

loop_
_geom_bond_atom_site_label_1
_geom_bond_atom_site_label_2
_geom_bond_distance
Br1 C3 1.9021(19)
Cl1 C11 1.740(2)
F1 C15 1.353(3)
O1 C7 1.221(2)
C1 C2 1.394(3)
C1 C6 1.400(3)
C1 H1A 0.9300
C2 C3 1.382(3)
C2 H2A 0.9300
C3 C4 1.391(3)
C4 C5 1.376(3)
C4 H4A 0.9300
C5 C6 1.395(3)
C5 H5A 0.9300
C6 C7 1.492(3)
C7 C8 1.486(3)
C8 C9 1.344(3)
C8 H8A 0.9300
C9 C10 1.458(3)
C9 H9A 0.9300
C10 C15 1.401(3)
C10 C11 1.407(3)
C11 C12 1.384(3)
C12 C13 1.385(4)
C12 H12A 0.9300
C13 C14 1.394(3)
C13 H13A 0.9300
C14 C15 1.378(3)
C14 H14A 0.9300

loop_
_geom_hbond_atom_site_label_D
_geom_hbond_atom_site_label_H
_geom_hbond_atom_site_label_A
_geom_hbond_site_symmetry_A
_geom_hbond_distance_DH
_geom_hbond_distance_HA
_geom_hbond_distance_DA
_geom_hbond_angle_DHA
_geom_hbond_publ_flag
C4 H4A F1 2_685 0.93 2.423 3.287(2) 155 y
C8 H8A F1 1_555 0.93 2.211 2.807(2) 121 y
C9 H9A Cl1 1_555 0.93 2.573 3.041(2) 112 y
C9 H9A O1 1_555 0.93 2.391 2.765(3) 104 y

loop_
_geom_torsion_atom_site_label_1
_geom_torsion_atom_site_label_2
_geom_torsion_atom_site_label_3
_geom_torsion_atom_site_label_4
_geom_torsion
C6 C1 C2 C3 0.1(3)
C1 C2 C3 C4 0.9(3)
C1 C2 C3 Br1 -178.45(15)
C2 C3 C4 C5 -1.0(3)
Br1 C3 C4 C5 178.43(15)
C3 C4 C5 C6 0.0(3)
C4 C5 C6 C1 1.0(3)
C4 C5 C6 C7 -176.51(19)
C2 C1 C6 C5 -1.0(3)
C2 C1 C6 C7 176.34(19)
C5 C6 C7 O1 10.4(3)
C1 C6 C7 O1 -167.0(2)
C5 C6 C7 C8 -169.02(18)
C1 C6 C7 C8 13.6(3)
O1 C7 C8 C9 7.1(3)
C6 C7 C8 C9 -173.55(18)
C7 C8 C9 C10 -176.82(19)
C8 C9 C10 C15 2.9(3)
C8 C9 C10 C11 -178.8(2)
C15 C10 C11 C12 0.3(3)
C9 C10 C11 C12 -178.12(18)
C15 C10 C11 Cl1 -178.71(15)
C9 C10 C11 Cl1 2.8(3)
C10 C11 C12 C13 -0.2(3)
Cl1 C11 C12 C13 178.82(16)
C11 C12 C13 C14 -0.2(3)
C12 C13 C14 C15 0.5(3)
C13 C14 C15 F1 179.01(19)
C13 C14 C15 C10 -0.4(3)
C11 C10 C15 F1 -179.39(18)
C9 C10 C15 F1 -1.0(3)
C11 C10 C15 C14 0.0(3)
C9 C10 C15 C14 178.4(2)

loop_
_cod_related_entry_id
_cod_related_entry_database
_cod_related_entry_code
1 ChemSpider 5575107
